data_1503776
loop_
_publ_author_name
'Jones, Raymond C. F.'
'Yau, Sze Chak'
'Iley, James N.'
'Smith, Janet E.'
'Dickson, James'
'Elsegood, Mark R. J.'
'McKee, Vickie'
'Coles, Simon J.'

_publ_section_title
;
 Synthesis of the pyoverdin chromophore by a biomimetic oxidative
 cyclization.
;
_journal_issue 7
_journal_name_full 'Organic letters'
_journal_page_first 1519
_journal_page_last 1522
_journal_paper_doi 10.1021/ol802804c
_journal_volume 11
_journal_year 2009
_chemical_formula_moiety 'C13 H17 N2 O, C F3 O3 S'
_chemical_formula_sum 'C14 H17 F3 N2 O4 S'
_chemical_formula_weight 366.36
_chemical_name_systematic
;

 ?

;
_space_group_IT_number 14
_symmetry_cell_setting monoclinic
_symmetry_space_group_name_Hall '-P 2yn'
_symmetry_space_group_name_H-M 'P 1 21/n 1'
_atom_sites_solution_hydrogens geom
_atom_sites_solution_primary direct
_atom_sites_solution_secondary difmap
_audit_creation_method SHELXL-97
_cell_angle_alpha 90.00
_cell_angle_beta 101.093(2)
_cell_angle_gamma 90.00
_cell_formula_units_Z 4
_cell_length_a 7.7502(10)
_cell_length_b 10.3944(14)
_cell_length_c 19.814(3)
_cell_measurement_reflns_used 3024
_cell_measurement_temperature 150(2)
_cell_measurement_theta_max 28.29
_cell_measurement_theta_min 2.68
_cell_volume 1566.4(4)
_computing_cell_refinement 'Bruker SAINT'
_computing_data_collection 'Bruker SMART'
_computing_data_reduction 'Bruker SAINT'
_computing_molecular_graphics 'Bruker SHELXTL'
_computing_publication_material 'Bruker SHELXTL'
_computing_structure_refinement 'SHELXL-97 (Sheldrick, 2008)'
_computing_structure_solution 'SHELXS-97 (Sheldrick, 2008)'
_diffrn_ambient_temperature 150(2)
_diffrn_measured_fraction_theta_full 0.982
_diffrn_measured_fraction_theta_max 0.982
_diffrn_measurement_device_type 'Bruker SMART 1000 CCD diffractometer'
_diffrn_measurement_method '\w rotation with narrow frames'
_diffrn_radiation_monochromator graphite
_diffrn_radiation_source 'sealed tube'
_diffrn_radiation_type MoK\a
_diffrn_radiation_wavelength 0.71073
_diffrn_reflns_av_R_equivalents 0.0334
_diffrn_reflns_av_sigmaI/netI 0.0355
_diffrn_reflns_limit_h_max 9
_diffrn_reflns_limit_h_min -9
_diffrn_reflns_limit_k_max 8
_diffrn_reflns_limit_k_min -12
_diffrn_reflns_limit_l_max 23
_diffrn_reflns_limit_l_min -23
_diffrn_reflns_number 8878
_diffrn_reflns_theta_full 24.99
_diffrn_reflns_theta_max 24.99
_diffrn_reflns_theta_min 2.09
_exptl_absorpt_coefficient_mu 0.262
_exptl_absorpt_correction_T_max 0.979
_exptl_absorpt_correction_T_min 0.880
_exptl_absorpt_correction_type multi-scan
_exptl_absorpt_process_details 'SADABS v2.03, Sheldrick, G.M., (2001)'
_exptl_crystal_colour colourless
_exptl_crystal_density_diffrn 1.554
_exptl_crystal_density_method 'not measured'
_exptl_crystal_description block
_exptl_crystal_F_000 760
_exptl_crystal_size_max 0.50
_exptl_crystal_size_mid 0.13
_exptl_crystal_size_min 0.08
_refine_diff_density_max 0.677
_refine_diff_density_min -0.388
_refine_diff_density_rms 0.055
_refine_ls_extinction_method none
_refine_ls_goodness_of_fit_ref 1.045
_refine_ls_hydrogen_treatment constr
_refine_ls_matrix_type full
_refine_ls_number_parameters 217
_refine_ls_number_reflns 2715
_refine_ls_number_restraints 0
_refine_ls_restrained_S_all 1.045
_refine_ls_R_factor_all 0.0567
_refine_ls_R_factor_gt 0.0423
_refine_ls_shift/su_max 0.001
_refine_ls_shift/su_mean 0.000
_refine_ls_structure_factor_coef Fsqd
_refine_ls_weighting_details 'calc w=1/[\s^2^(Fo^2^)+(0.0548P)^2^+1.0684P] where P=(Fo^2^+2Fc^2^)/3'
_refine_ls_weighting_scheme calc
_refine_ls_wR_factor_gt 0.1049
_refine_ls_wR_factor_ref 0.1154
_reflns_number_gt 2155
_reflns_number_total 2715
_reflns_threshold_expression >2sigma(I)
_cod_data_source_file ol802804c_si_005.cif
_cod_data_source_block 16a
_cod_depositor_comments
;
The following automatic conversions were performed:

'_symmetry_cell_setting' value 'Monoclinic' changed to 'monoclinic'
according to /home/saulius/struct/CIF-dictionaries/cif_core.dic
dictionary named 'cif_core.dic' version 2.4.2 from 2011-04-26.

Automatic conversion script
Id: cif_fix_values 1715 2011-07-08 13:25:40Z adriana 
;
_cod_original_sg_symbol_H-M P2(1)/n
_cod_database_code 1503776

loop_
_symmetry_equiv_pos_as_xyz
'x, y, z'
'-x+1/2, y+1/2, -z+1/2'
'-x, -y, -z'
'x-1/2, -y-1/2, z-1/2'

loop_
_atom_site_label
_atom_site_type_symbol
_atom_site_fract_x
_atom_site_fract_y
_atom_site_fract_z
_atom_site_U_iso_or_equiv
_atom_site_adp_type
_atom_site_occupancy
_atom_site_symmetry_multiplicity
_atom_site_calc_flag
_atom_site_refinement_flags
N1 N 0.7211(2) -0.01611(18) 0.14097(10) 0.0241(4) Uani 1 1 d .
C1 C 0.5891(3) -0.0638(2) 0.17983(12) 0.0284(5) Uani 1 1 d .
H1A H 0.5189 -0.1334 0.1536 0.034 Uiso 1 1 calc R
H1B H 0.5082 0.0069 0.1862 0.034 Uiso 1 1 calc R
C2 C 0.6796(3) -0.1139(2) 0.24891(12) 0.0304(6) Uani 1 1 d .
H2A H 0.5914 -0.1514 0.2733 0.036 Uiso 1 1 calc R
H2B H 0.7389 -0.0421 0.2770 0.036 Uiso 1 1 calc R
C3 C 0.8136(3) -0.2153(2) 0.24025(13) 0.0317(6) Uani 1 1 d .
H3A H 0.8880 -0.2358 0.2854 0.038 Uiso 1 1 calc R
H3B H 0.7531 -0.2950 0.2212 0.038 Uiso 1 1 calc R
N4 N 0.9228(2) -0.16598(19) 0.19337(10) 0.0271(5) Uani 1 1 d .
C4A C 0.8792(3) -0.0712(2) 0.15004(12) 0.0244(5) Uani 1 1 d .
C5 C 1.0100(3) -0.0257(2) 0.10884(13) 0.0300(6) Uani 1 1 d .
H5A H 0.9874 -0.0682 0.0633 0.036 Uiso 1 1 calc R
H5B H 1.1302 -0.0489 0.1327 0.036 Uiso 1 1 calc R
C6 C 0.9963(3) 0.1192(2) 0.09961(13) 0.0303(6) Uani 1 1 d .
H6A H 1.0343 0.1624 0.1445 0.036 Uiso 1 1 calc R
H6B H 1.0740 0.1481 0.0683 0.036 Uiso 1 1 calc R
C7A C 0.8099(3) 0.1538(2) 0.07008(11) 0.0266(5) Uani 1 1 d .
C7 C 0.7629(3) 0.2501(3) 0.02203(13) 0.0342(6) Uani 1 1 d .
H7 H 0.8528 0.2976 0.0068 0.041 Uiso 1 1 calc R
C8 C 0.5883(3) 0.2798(3) -0.00476(12) 0.0332(6) Uani 1 1 d .
H8 H 0.5595 0.3472 -0.0374 0.040 Uiso 1 1 calc R
C9 C 0.4578(3) 0.2101(2) 0.01675(12) 0.0275(5) Uani 1 1 d .
C10 C 0.4995(3) 0.1113(2) 0.06446(12) 0.0262(5) Uani 1 1 d .
H10 H 0.4089 0.0630 0.0787 0.031 Uiso 1 1 calc R
C10A C 0.6746(3) 0.0841(2) 0.09102(11) 0.0237(5) Uani 1 1 d .
O1 O 0.2815(2) 0.22868(17) -0.00739(9) 0.0346(4) Uani 1 1 d .
C11 C 0.2326(4) 0.3377(3) -0.05097(13) 0.0385(6) Uani 1 1 d .
H11A H 0.1043 0.3409 -0.0649 0.058 Uiso 1 1 calc R
H11B H 0.2856 0.3303 -0.0919 0.058 Uiso 1 1 calc R
H11C H 0.2745 0.4165 -0.0259 0.058 Uiso 1 1 calc R
S21 S 1.28759(7) -0.39245(6) 0.19790(3) 0.02594(19) Uani 1 1 d .
O21 O 1.4707(2) -0.39992(18) 0.22515(11) 0.0428(5) Uani 1 1 d .
O22 O 1.1761(3) -0.4059(2) 0.24725(10) 0.0521(6) Uani 1 1 d .
O23 O 1.2350(2) -0.29016(17) 0.14963(9) 0.0395(5) Uani 1 1 d .
C21 C 1.2439(4) -0.5370(3) 0.14625(13) 0.0382(6) Uani 1 1 d .
F21 F 1.3564(3) -0.5461(2) 0.10345(11) 0.0852(7) Uani 1 1 d .
F22 F 1.2658(2) -0.64243(15) 0.18414(9) 0.0555(5) Uani 1 1 d .
F23 F 1.0817(3) -0.54033(18) 0.11068(11) 0.0828(8) Uani 1 1 d .
H4N H 1.0467 -0.1936 0.2017 0.040 Uiso 1 1 d .

loop_
_atom_site_aniso_label
_atom_site_aniso_U_11
_atom_site_aniso_U_22
_atom_site_aniso_U_33
_atom_site_aniso_U_23
_atom_site_aniso_U_13
_atom_site_aniso_U_12
N1 0.0230(10) 0.0238(11) 0.0275(10) 0.0002(9) 0.0096(8) -0.0012(8)
C1 0.0274(12) 0.0253(13) 0.0361(13) 0.0030(11) 0.0153(10) -0.0008(10)
C2 0.0339(13) 0.0276(14) 0.0332(13) 0.0024(11) 0.0153(11) -0.0033(11)
C3 0.0311(13) 0.0274(14) 0.0378(14) 0.0062(11) 0.0100(11) -0.0037(11)
N4 0.0229(10) 0.0240(11) 0.0348(11) 0.0004(9) 0.0064(8) -0.0008(9)
C4A 0.0227(12) 0.0237(13) 0.0274(12) -0.0052(10) 0.0062(9) -0.0028(10)
C5 0.0237(12) 0.0335(14) 0.0351(13) -0.0005(11) 0.0117(10) -0.0002(11)
C6 0.0260(12) 0.0332(14) 0.0327(13) 0.0040(11) 0.0079(10) -0.0069(11)
C7A 0.0284(12) 0.0262(13) 0.0268(12) -0.0019(10) 0.0095(9) -0.0058(10)
C7 0.0325(13) 0.0369(15) 0.0349(14) 0.0054(12) 0.0103(11) -0.0082(12)
C8 0.0396(14) 0.0315(15) 0.0283(13) 0.0074(11) 0.0062(11) -0.0010(12)
C9 0.0267(12) 0.0296(14) 0.0265(12) -0.0043(11) 0.0052(9) -0.0004(10)
C10 0.0272(12) 0.0255(13) 0.0274(12) -0.0014(10) 0.0093(9) -0.0020(10)
C10A 0.0277(12) 0.0222(13) 0.0226(11) -0.0040(10) 0.0083(9) -0.0022(10)
O1 0.0285(9) 0.0358(10) 0.0381(10) 0.0061(8) 0.0032(7) 0.0035(8)
C11 0.0406(14) 0.0369(16) 0.0349(14) 0.0013(13) -0.0005(11) 0.0060(13)
S21 0.0249(3) 0.0252(3) 0.0288(3) 0.0002(3) 0.0078(2) -0.0013(2)
O21 0.0303(10) 0.0320(11) 0.0625(13) 0.0025(9) 0.0001(9) -0.0029(8)
O22 0.0577(13) 0.0600(14) 0.0480(12) -0.0076(10) 0.0337(10) -0.0151(11)
O23 0.0451(11) 0.0252(10) 0.0471(11) 0.0057(8) 0.0064(9) 0.0055(8)
C21 0.0496(16) 0.0291(15) 0.0338(14) 0.0009(12) 0.0029(12) 0.0026(13)
F21 0.145(2) 0.0567(13) 0.0697(13) -0.0219(11) 0.0616(14) -0.0019(13)
F22 0.0635(11) 0.0251(9) 0.0683(12) 0.0086(8) -0.0113(9) -0.0070(8)
F23 0.0852(14) 0.0430(11) 0.0912(15) -0.0117(10) -0.0558(12) 0.0043(10)

loop_
_atom_type_symbol
_atom_type_description
_atom_type_scat_dispersion_real
_atom_type_scat_dispersion_imag
_atom_type_scat_source
C C 0.0033 0.0016 'International Tables Vol C Tables 4.2.6.8 and 6.1.1.4'
H H 0.0000 0.0000 'International Tables Vol C Tables 4.2.6.8 and 6.1.1.4'
N N 0.0061 0.0033 'International Tables Vol C Tables 4.2.6.8 and 6.1.1.4'
O O 0.0106 0.0060 'International Tables Vol C Tables 4.2.6.8 and 6.1.1.4'
F F 0.0171 0.0103 'International Tables Vol C Tables 4.2.6.8 and 6.1.1.4'
S S 0.1246 0.1234 'International Tables Vol C Tables 4.2.6.8 and 6.1.1.4'

loop_
_geom_angle_atom_site_label_1
_geom_angle_atom_site_label_2
_geom_angle_atom_site_label_3
_geom_angle
C4A N1 C10A 120.50(19)
C4A N1 C1 119.7(2)
C10A N1 C1 119.70(18)
N1 C1 C2 109.96(19)
C1 C2 C3 110.4(2)
N4 C3 C2 108.73(19)
C4A N4 C3 124.93(19)
N4 C4A N1 121.8(2)
N4 C4A C5 118.7(2)
N1 C4A C5 119.5(2)
C4A C5 C6 109.9(2)
C7A C6 C5 109.01(19)
C7 C7A C10A 117.7(2)
C7 C7A C6 123.5(2)
C10A C7A C6 118.8(2)
C7A C7 C8 122.2(2)
C9 C8 C7 118.9(2)
O1 C9 C8 124.0(2)
O1 C9 C10 115.3(2)
C8 C9 C10 120.7(2)
C10A C10 C9 119.4(2)
C10 C10A C7A 121.0(2)
C10 C10A N1 120.5(2)
C7A C10A N1 118.5(2)
C9 O1 C11 116.9(2)
O21 S21 O22 115.20(13)
O21 S21 O23 115.39(11)
O22 S21 O23 113.31(12)
O21 S21 C21 103.52(12)
O22 S21 C21 103.49(13)
O23 S21 C21 103.86(11)
F23 C21 F22 106.7(2)
F23 C21 F21 109.4(2)
F22 C21 F21 106.0(2)
F23 C21 S21 112.26(19)
F22 C21 S21 112.16(18)
F21 C21 S21 110.1(2)

loop_
_geom_bond_atom_site_label_1
_geom_bond_atom_site_label_2
_geom_bond_distance
N1 C4A 1.334(3)
N1 C10A 1.434(3)
N1 C1 1.479(3)
C1 C2 1.506(3)
C2 C3 1.512(3)
C3 N4 1.464(3)
N4 C4A 1.307(3)
C4A C5 1.495(3)
C5 C6 1.519(4)
C6 C7A 1.495(3)
C7A C7 1.381(4)
C7A C10A 1.402(3)
C7 C8 1.389(3)
C8 C9 1.377(3)
C9 O1 1.371(3)
C9 C10 1.391(3)
C10 C10A 1.387(3)
O1 C11 1.431(3)
S21 O21 1.4203(18)
S21 O22 1.4309(19)
S21 O23 1.4358(18)
S21 C21 1.813(3)
C21 F23 1.318(3)
C21 F22 1.321(3)
C21 F21 1.332(3)

loop_
_geom_hbond_atom_site_label_D
_geom_hbond_atom_site_label_H
_geom_hbond_atom_site_label_A
_geom_hbond_distance_DH
_geom_hbond_distance_HA
_geom_hbond_distance_DA
_geom_hbond_angle_DHA
_geom_hbond_site_symmetry_A
N4 H4N O23 0.99 2.19 3.013(3) 140.5 .
N4 H4N F22 0.99 2.50 3.086(2) 117.9 2_755
N4 H4N O22 0.99 2.52 3.225(3) 128.6 .

loop_
_geom_torsion_atom_site_label_1
_geom_torsion_atom_site_label_2
_geom_torsion_atom_site_label_3
_geom_torsion_atom_site_label_4
_geom_torsion
C4A N1 C1 C2 31.5(3)
C10A N1 C1 C2 -152.0(2)
N1 C1 C2 C3 -55.2(3)
C1 C2 C3 N4 48.8(3)
C2 C3 N4 C4A -19.8(3)
C3 N4 C4A N1 -5.3(4)
C3 N4 C4A C5 175.9(2)
C10A N1 C4A N4 -177.4(2)
C1 N1 C4A N4 -1.0(3)
C10A N1 C4A C5 1.5(3)
C1 N1 C4A C5 177.9(2)
N4 C4A C5 C6 -143.8(2)
N1 C4A C5 C6 37.3(3)
C4A C5 C6 C7A -53.6(3)
C5 C6 C7A C7 -142.4(2)
C5 C6 C7A C10A 36.4(3)
C10A C7A C7 C8 0.8(4)
C6 C7A C7 C8 179.7(2)
C7A C7 C8 C9 -0.7(4)
C7 C8 C9 O1 -178.3(2)
C7 C8 C9 C10 -0.1(4)
O1 C9 C10 C10A 179.0(2)
C8 C9 C10 C10A 0.7(4)
C9 C10 C10A C7A -0.5(3)
C9 C10 C10A N1 179.1(2)
C7 C7A C10A C10 -0.2(3)
C6 C7A C10A C10 -179.1(2)
C7 C7A C10A N1 -179.9(2)
C6 C7A C10A N1 1.2(3)
C4A N1 C10A C10 157.9(2)
C1 N1 C10A C10 -18.5(3)
C4A N1 C10A C7A -22.4(3)
C1 N1 C10A C7A 161.2(2)
C8 C9 O1 C11 -8.1(3)
C10 C9 O1 C11 173.7(2)
O21 S21 C21 F23 -173.4(2)
O22 S21 C21 F23 66.1(2)
O23 S21 C21 F23 -52.5(2)
O21 S21 C21 F22 66.5(2)
O22 S21 C21 F22 -54.1(2)
O23 S21 C21 F22 -172.63(19)
O21 S21 C21 F21 -51.3(2)
O22 S21 C21 F21 -171.8(2)
O23 S21 C21 F21 69.6(2)
